data_7158153
loop_
_publ_author_name
'Zhang, Xiaomin'
'Yang, Jiali'
'Xiong, Ni'
'Han, Zhe'
'Duan, Xinhua'
'Zeng, Rong'

_publ_section_title
;
 Indium-mediated annulation of 2-azidoaryl aldehydes with propargyl
 bromides to [1,2,3]triazolo[1,5-<i>a</i>]quinolines.
;
_journal_issue 28
_journal_name_full 'Organic &amp; biomolecular chemistry'
_journal_page_first 6346
_journal_page_last 6352
_journal_paper_doi 10.1039/d1ob01183a
_journal_volume 19
_journal_year 2021
_chemical_formula_moiety 'C11 H9 N3'
_chemical_formula_sum 'C11 H9 N3'
_chemical_formula_weight 183.21
_space_group_crystal_system orthorhombic
_space_group_IT_number 56
_space_group_name_Hall '-P 2ab 2ac'
_space_group_name_H-M_alt 'P c c n'
_atom_sites_solution_hydrogens geom
_atom_sites_solution_primary direct
_audit_creation_method SHELXL-2018/3
_audit_update_record
;
2021-04-19 deposited with the CCDC.	2021-06-30 downloaded from the CCDC.
;
_cell_angle_alpha 90
_cell_angle_beta 90
_cell_angle_gamma 90
_cell_formula_units_Z 8
_cell_length_a 14.159(3)
_cell_length_b 17.002(4)
_cell_length_c 7.4730(16)
_cell_measurement_reflns_used 4987
_cell_measurement_temperature 296(2)
_cell_measurement_theta_max 50.713
_cell_measurement_theta_min 4.792
_cell_volume 1799.0(7)
_computing_structure_refinement 'SHELXL-2018/3 (Sheldrick, 2018)'
_computing_structure_solution 'SHELXT 2014/5 (Sheldrick, 2014)'
_diffrn_ambient_temperature 296(2)
_diffrn_measured_fraction_theta_full 1.000
_diffrn_measured_fraction_theta_max 1.000
_diffrn_measurement_device_type 'CCD area detector'
_diffrn_measurement_method 'phi and omega scans'
_diffrn_radiation_type MoK\a
_diffrn_radiation_wavelength 0.71073
_diffrn_reflns_av_R_equivalents 0.0266
_diffrn_reflns_av_unetI/netI 0.0138
_diffrn_reflns_Laue_measured_fraction_full 1.000
_diffrn_reflns_Laue_measured_fraction_max 1.000
_diffrn_reflns_limit_h_max 16
_diffrn_reflns_limit_h_min -16
_diffrn_reflns_limit_k_max 20
_diffrn_reflns_limit_k_min -20
_diffrn_reflns_limit_l_max 8
_diffrn_reflns_limit_l_min -8
_diffrn_reflns_number 15648
_diffrn_reflns_point_group_measured_fraction_full 1.000
_diffrn_reflns_point_group_measured_fraction_max 1.000
_diffrn_reflns_theta_full 25.021
_diffrn_reflns_theta_max 25.021
_diffrn_reflns_theta_min 1.872
_exptl_absorpt_coefficient_mu 0.085
_exptl_absorpt_correction_T_max 0.991
_exptl_absorpt_correction_T_min 0.989
_exptl_absorpt_correction_type multi-scan
_exptl_absorpt_process_details SADABS;Bruker,2000
_exptl_crystal_colour colourless
_exptl_crystal_density_diffrn 1.353
_exptl_crystal_description needle
_exptl_crystal_F_000 768
_exptl_crystal_size_max 0.130
_exptl_crystal_size_mid 0.120
_exptl_crystal_size_min 0.110
_exptl_transmission_factor_max 0.991
_exptl_transmission_factor_min 0.989
_refine_diff_density_max 0.148
_refine_diff_density_min -0.187
_refine_diff_density_rms 0.031
_refine_ls_extinction_method none
_refine_ls_goodness_of_fit_ref 1.056
_refine_ls_hydrogen_treatment constr
_refine_ls_matrix_type full
_refine_ls_number_parameters 128
_refine_ls_number_reflns 1593
_refine_ls_number_restraints 0
_refine_ls_restrained_S_all 1.056
_refine_ls_R_factor_all 0.0432
_refine_ls_R_factor_gt 0.0328
_refine_ls_shift/su_max 0.000
_refine_ls_shift/su_mean 0.000
_refine_ls_structure_factor_coef Fsqd
_refine_ls_weighting_details 'w=1/[\s^2^(Fo^2^)+(0.0423P)^2^+0.5264P] where P=(Fo^2^+2Fc^2^)/3'
_refine_ls_weighting_scheme calc
_refine_ls_wR_factor_gt 0.0826
_refine_ls_wR_factor_ref 0.0901
_reflns_Friedel_coverage 0.000
_reflns_number_gt 1305
_reflns_number_total 1593
_reflns_threshold_expression 'I > 2\s(I)'
_cod_data_source_file d1ob01183a2.cif
_cod_data_source_block mo_ZXM_1_0m_a
_cod_depositor_comments 'Adding full bibliography for 7158153.cif.'
_cod_database_code 7158153
_publcif_datablock.id {59e1dc38-2cea-46e3-87f9-2957d0b094c0}

_shelx_shelxl_version_number 2018/3
_shelx_space_group_comment
;
The symmetry employed for this shelxl refinement is uniquely defined
by the following loop, which should always be used as a source of
symmetry information in preference to the above space-group names.
They are only intended as comments.
;
_shelx_estimated_absorpt_t_min 0.989
_shelx_estimated_absorpt_t_max 0.991
_publcif_funding_html
;
;

loop_
_space_group_symop_operation_xyz
'x, y, z'
'-x+1/2, -y+1/2, z'
'-x, y+1/2, -z+1/2'
'x+1/2, -y, -z+1/2'
'-x, -y, -z'
'x-1/2, y-1/2, -z'
'x, -y-1/2, z-1/2'
'-x-1/2, y, z-1/2'

loop_
_atom_site_label
_atom_site_type_symbol
_atom_site_fract_x
_atom_site_fract_y
_atom_site_fract_z
_atom_site_U_iso_or_equiv
_atom_site_adp_type
_atom_site_occupancy
_atom_site_site_symmetry_order
_atom_site_calc_flag
_atom_site_refinement_flags_posn
_atom_site_refinement_flags_adp
_atom_site_refinement_flags_occupancy
_atom_site_disorder_assembly
_atom_site_disorder_group
N1 N 0.41470(7) 0.55705(6) 0.65911(13) 0.0277(3) Uani 1 1 d . . . . .
C1 C 0.39680(9) 0.47622(7) 0.67144(16) 0.0275(3) Uani 1 1 d . . . . .
N2 N 0.45293(8) 0.60114(7) 0.79214(15) 0.0354(3) Uani 1 1 d . . . . .
C2 C 0.41796(9) 0.43354(8) 0.82519(17) 0.0325(3) Uani 1 1 d . . . . .
H1 H 0.443585 0.458419 0.924819 0.039 Uiso 1 1 calc R U . . .
C3 C 0.40034(10) 0.35375(9) 0.8275(2) 0.0382(4) Uani 1 1 d . . . . .
H2 H 0.415251 0.324365 0.928609 0.046 Uiso 1 1 calc R U . . .
N3 N 0.45839(9) 0.67379(7) 0.72973(16) 0.0399(3) Uani 1 1 d . . . . .
C4 C 0.36028(10) 0.31694(8) 0.6790(2) 0.0399(4) Uani 1 1 d . . . . .
H3 H 0.348297 0.263174 0.681881 0.048 Uiso 1 1 calc R U . . .
C5 C 0.33838(9) 0.35965(8) 0.5284(2) 0.0364(4) Uani 1 1 d . . . . .
H4 H 0.310882 0.334421 0.431060 0.044 Uiso 1 1 calc R U . . .
C6 C 0.35686(9) 0.44089(8) 0.51900(17) 0.0292(3) Uani 1 1 d . . . . .
C7 C 0.33644(9) 0.48768(8) 0.36278(17) 0.0320(3) Uani 1 1 d . . . . .
H5 H 0.310115 0.463245 0.263240 0.038 Uiso 1 1 calc R U . . .
C8 C 0.35412(9) 0.56565(8) 0.35569(17) 0.0307(3) Uani 1 1 d . . . . .
C9 C 0.39594(9) 0.60180(8) 0.51115(17) 0.0282(3) Uani 1 1 d . . . . .
C10 C 0.42480(10) 0.67595(8) 0.56019(19) 0.0350(3) Uani 1 1 d . . . . .
H6 H 0.421725 0.720522 0.488283 0.042 Uiso 1 1 calc R U . . .
C11 C 0.33177(10) 0.61737(9) 0.19849(19) 0.0424(4) Uani 1 1 d . . . . .
H7 H 0.387361 0.645920 0.164026 0.064 Uiso 1 1 calc R U . . .
H8 H 0.282820 0.653768 0.230760 0.064 Uiso 1 1 calc R U . . .
H9 H 0.310836 0.585483 0.100168 0.064 Uiso 1 1 calc R U . . .

loop_
_atom_site_aniso_label
_atom_site_aniso_U_11
_atom_site_aniso_U_22
_atom_site_aniso_U_33
_atom_site_aniso_U_23
_atom_site_aniso_U_13
_atom_site_aniso_U_12
N1 0.0246(6) 0.0354(6) 0.0231(6) -0.0039(4) 0.0002(4) -0.0012(4)
C1 0.0212(6) 0.0343(7) 0.0269(7) -0.0033(5) 0.0026(5) -0.0004(5)
N2 0.0403(7) 0.0397(7) 0.0261(6) -0.0073(5) -0.0025(5) -0.0068(5)
C2 0.0275(7) 0.0417(8) 0.0284(7) -0.0007(6) -0.0005(6) -0.0025(6)
C3 0.0325(8) 0.0424(8) 0.0397(8) 0.0072(6) 0.0035(6) 0.0001(6)
N3 0.0467(8) 0.0387(7) 0.0343(7) -0.0051(5) 0.0003(6) -0.0068(5)
C4 0.0345(8) 0.0348(8) 0.0503(9) -0.0007(7) 0.0075(7) -0.0026(6)
C5 0.0286(7) 0.0410(8) 0.0397(8) -0.0123(6) 0.0023(6) -0.0035(6)
C6 0.0195(6) 0.0393(8) 0.0289(7) -0.0066(6) 0.0024(5) 0.0005(5)
C7 0.0220(7) 0.0472(8) 0.0267(7) -0.0094(6) -0.0018(5) 0.0004(6)
C8 0.0205(7) 0.0463(8) 0.0254(7) -0.0015(6) 0.0004(5) 0.0032(6)
C9 0.0229(6) 0.0366(7) 0.0250(7) 0.0004(5) 0.0029(5) 0.0021(5)
C10 0.0354(8) 0.0364(8) 0.0332(7) 0.0013(6) 0.0026(6) -0.0010(6)
C11 0.0348(8) 0.0601(10) 0.0323(8) 0.0055(7) -0.0062(6) 0.0015(7)

loop_
_atom_type_symbol
_atom_type_description
_atom_type_scat_dispersion_real
_atom_type_scat_dispersion_imag
_atom_type_scat_source
C C 0.0033 0.0016 'International Tables Vol C Tables 4.2.6.8 and 6.1.1.4'
H H 0.0000 0.0000 'International Tables Vol C Tables 4.2.6.8 and 6.1.1.4'
N N 0.0061 0.0033 'International Tables Vol C Tables 4.2.6.8 and 6.1.1.4'

loop_
_geom_angle_atom_site_label_1
_geom_angle_atom_site_label_2
_geom_angle_atom_site_label_3
_geom_angle
_geom_angle_site_symmetry_1
_geom_angle_site_symmetry_3
_geom_angle_publ_flag
N2 N1 C9 111.23(11) . . ?
N2 N1 C1 124.46(11) . . ?
C9 N1 C1 124.31(11) . . ?
C2 C1 N1 121.80(11) . . ?
C2 C1 C6 122.18(12) . . ?
N1 C1 C6 116.01(11) . . ?
N3 N2 N1 106.31(11) . . ?
C3 C2 C1 118.97(13) . . ?
C3 C2 H1 120.5 . . ?
C1 C2 H1 120.5 . . ?
C2 C3 C4 120.32(13) . . ?
C2 C3 H2 119.8 . . ?
C4 C3 H2 119.8 . . ?
N2 N3 C10 109.56(11) . . ?
C5 C4 C3 120.41(13) . . ?
C5 C4 H3 119.8 . . ?
C3 C4 H3 119.8 . . ?
C4 C5 C6 121.15(13) . . ?
C4 C5 H4 119.4 . . ?
C6 C5 H4 119.4 . . ?
C1 C6 C5 116.95(13) . . ?
C1 C6 C7 120.05(12) . . ?
C5 C6 C7 122.99(12) . . ?
C8 C7 C6 122.43(12) . . ?
C8 C7 H5 118.8 . . ?
C6 C7 H5 118.8 . . ?
C7 C8 C9 117.59(12) . . ?
C7 C8 C11 124.53(13) . . ?
C9 C8 C11 117.87(12) . . ?
N1 C9 C10 103.69(11) . . ?
N1 C9 C8 119.60(12) . . ?
C10 C9 C8 136.70(13) . . ?
N3 C10 C9 109.21(12) . . ?
N3 C10 H6 125.4 . . ?
C9 C10 H6 125.4 . . ?
C8 C11 H7 109.5 . . ?
C8 C11 H8 109.5 . . ?
H7 C11 H8 109.5 . . ?
C8 C11 H9 109.5 . . ?
H7 C11 H9 109.5 . . ?
H8 C11 H9 109.5 . . ?

loop_
_geom_bond_atom_site_label_1
_geom_bond_atom_site_label_2
_geom_bond_distance
_geom_bond_site_symmetry_2
_geom_bond_publ_flag
N1 N2 1.3577(15) . ?
N1 C9 1.3683(16) . ?
N1 C1 1.4004(17) . ?
C1 C2 1.3916(18) . ?
C1 C6 1.4065(17) . ?
N2 N3 1.3226(16) . ?
C2 C3 1.379(2) . ?
C2 H1 0.9300 . ?
C3 C4 1.395(2) . ?
C3 H2 0.9300 . ?
N3 C10 1.3538(19) . ?
C4 C5 1.375(2) . ?
C4 H3 0.9300 . ?
C5 C6 1.4076(19) . ?
C5 H4 0.9300 . ?
C6 C7 1.4420(18) . ?
C7 C8 1.350(2) . ?
C7 H5 0.9300 . ?
C8 C9 1.4415(18) . ?
C8 C11 1.5011(19) . ?
C9 C10 1.3750(19) . ?
C10 H6 0.9300 . ?
C11 H7 0.9600 . ?
C11 H8 0.9600 . ?
C11 H9 0.9600 . ?

loop_
_geom_torsion_atom_site_label_1
_geom_torsion_atom_site_label_2
_geom_torsion_atom_site_label_3
_geom_torsion_atom_site_label_4
_geom_torsion
_geom_torsion_site_symmetry_1
_geom_torsion_site_symmetry_2
_geom_torsion_site_symmetry_3
_geom_torsion_site_symmetry_4
_geom_torsion_publ_flag
N2 N1 C1 C2 -0.39(19) . . . . ?
C9 N1 C1 C2 179.56(12) . . . . ?
N2 N1 C1 C6 -179.98(11) . . . . ?
C9 N1 C1 C6 -0.03(17) . . . . ?
C9 N1 N2 N3 0.15(14) . . . . ?
C1 N1 N2 N3 -179.89(11) . . . . ?
N1 C1 C2 C3 -178.71(12) . . . . ?
C6 C1 C2 C3 0.8(2) . . . . ?
C1 C2 C3 C4 -1.2(2) . . . . ?
N1 N2 N3 C10 -0.30(14) . . . . ?
C2 C3 C4 C5 0.4(2) . . . . ?
C3 C4 C5 C6 0.9(2) . . . . ?
C2 C1 C6 C5 0.34(19) . . . . ?
N1 C1 C6 C5 179.93(11) . . . . ?
C2 C1 C6 C7 -179.86(11) . . . . ?
N1 C1 C6 C7 -0.27(17) . . . . ?
C4 C5 C6 C1 -1.22(19) . . . . ?
C4 C5 C6 C7 178.99(12) . . . . ?
C1 C6 C7 C8 -0.08(19) . . . . ?
C5 C6 C7 C8 179.71(12) . . . . ?
C6 C7 C8 C9 0.70(19) . . . . ?
C6 C7 C8 C11 -178.23(12) . . . . ?
N2 N1 C9 C10 0.05(14) . . . . ?
C1 N1 C9 C10 -179.91(11) . . . . ?
N2 N1 C9 C8 -179.39(11) . . . . ?
C1 N1 C9 C8 0.65(18) . . . . ?
C7 C8 C9 N1 -0.97(18) . . . . ?
C11 C8 C9 N1 178.03(11) . . . . ?
C7 C8 C9 C10 179.82(15) . . . . ?
C11 C8 C9 C10 -1.2(2) . . . . ?
N2 N3 C10 C9 0.34(16) . . . . ?
N1 C9 C10 N3 -0.24(15) . . . . ?
C8 C9 C10 N3 179.05(14) . . . . ?

loop_
_publcif_info_exptl_table_extra_item
sin_theta_over_lambda_max

loop_
_publcif_info_exptl_table_header_item
?
